data_1569179
loop_
_publ_author_name
'Tabata, Naoki'
'Uchino, Takumi'
'Kitamura, Chitoshi'
'Yoshizawa, Kazunari'
'Shiota, Yoshihito'
'Kato, Shin-Ichiro'

_publ_section_title
;
 Site-selective radical reactions of kinetically stable open-shell singlet
 diradicaloid difluorenoheteroles with tributyltin hydride and azo-based
 radical initiators.
;
_journal_issue 22
_journal_name_full 'Chemical science'
_journal_page_first 5974
_journal_page_last 5982
_journal_paper_doi 10.1039/d3sc00381g
_journal_volume 14
_journal_year 2023
_chemical_formula_moiety 'C52 H46 N2 S, C2 H3 N'
_chemical_formula_sum 'C54 H49 N3 S'
_chemical_formula_weight 772.02
_space_group_crystal_system triclinic
_space_group_IT_number 2
_space_group_name_Hall '-P 1'
_space_group_name_H-M_alt 'P -1'
_atom_sites_solution_hydrogens geom
_atom_sites_solution_primary dual
_audit_creation_date 2021-01-22
_audit_creation_method
;
Olex2 1.3
(compiled 2020.11.12 svn.r5f609507 for OlexSys, GUI svn.r6226)
;
_audit_update_record
;
2022-12-20 deposited with the CCDC.	2023-05-15 downloaded from the CCDC.
;
_cell_angle_alpha 65.994(6)
_cell_angle_beta 87.485(5)
_cell_angle_gamma 71.975(6)
_cell_formula_units_Z 2
_cell_length_a 11.0183(8)
_cell_length_b 14.4087(10)
_cell_length_c 17.3579(9)
_cell_measurement_reflns_used 7707
_cell_measurement_temperature 113
_cell_measurement_theta_max 30.0660
_cell_measurement_theta_min 2.1760
_cell_volume 2383.1(3)
_computing_cell_refinement 'CrysAlisPro 1.171.40.67a (Rigaku OD, 2019)'
_computing_data_collection 'CrysAlisPro 1.171.40.67a (Rigaku OD, 2019)'
_computing_data_reduction 'CrysAlisPro 1.171.40.67a (Rigaku OD, 2019)'
_computing_molecular_graphics 'Olex2 1.3 (Dolomanov et al., 2009)'
_computing_publication_material 'Olex2 1.3 (Dolomanov et al., 2009)'
_computing_structure_refinement 'SHELXL 2018/3 (Sheldrick, 2015)'
_computing_structure_solution 'SHELXT 2018/2 (Sheldrick, 2018)'
_diffrn_ambient_temperature 113
_diffrn_detector 'CCD plate'
_diffrn_detector_area_resol_mean 28.5714
_diffrn_detector_type 'Rigaku Saturn70 area detector'
_diffrn_measured_fraction_theta_full 1.000
_diffrn_measured_fraction_theta_max 0.998
_diffrn_measurement_details
;
List of Runs (angles in degrees, time in seconds):

  # Type    Start    End  Width  t~exp~   \w     \q     \k     \f   Frames
#--------------------------------------------------------------------------
  1  \w   -110.00  70.00   0.50   40.00    --  -20.00  45.00 180.00  360
  2  \w   -110.00  70.00   0.50   40.00    --  -20.00  45.00 270.00  360
  3  \w   -110.00  70.00   0.50   40.00    --  -20.00  45.00  90.00  360
  4  \w   -110.00  70.00   0.50   40.00    --  -20.00  45.00   0.00  360
;
_diffrn_measurement_device 'abstract diffractometer'
_diffrn_measurement_device_type 'dtrek-CrysAlisPro-abstract goniometer imported rigaku-d*trek images'
_diffrn_measurement_method '\w scans'
_diffrn_orient_matrix_type 'CrysAlisPro convention (1999,Acta A55,543-557)'
_diffrn_orient_matrix_UB_11 0.0157127000
_diffrn_orient_matrix_UB_12 -0.0412906000
_diffrn_orient_matrix_UB_13 -0.0145922000
_diffrn_orient_matrix_UB_21 -0.0144576000
_diffrn_orient_matrix_UB_22 0.0391030000
_diffrn_orient_matrix_UB_23 -0.0424712000
_diffrn_orient_matrix_UB_31 0.0645614000
_diffrn_orient_matrix_UB_32 -0.0003312000
_diffrn_orient_matrix_UB_33 -0.0014920000
_diffrn_radiation_detector CCD
_diffrn_radiation_monochromator graphite
_diffrn_radiation_probe x-ray
_diffrn_radiation_type 'Mo K\a'
_diffrn_radiation_wavelength 0.71073
_diffrn_reflns_av_R_equivalents 0.1182
_diffrn_reflns_av_unetI/netI 0.1385
_diffrn_reflns_Laue_measured_fraction_full 1.000
_diffrn_reflns_Laue_measured_fraction_max 0.998
_diffrn_reflns_limit_h_max 13
_diffrn_reflns_limit_h_min -14
_diffrn_reflns_limit_k_max 18
_diffrn_reflns_limit_k_min -18
_diffrn_reflns_limit_l_max 22
_diffrn_reflns_limit_l_min -22
_diffrn_reflns_number 39193
_diffrn_reflns_point_group_measured_fraction_full 1.000
_diffrn_reflns_point_group_measured_fraction_max 0.998
_diffrn_reflns_theta_full 25.242
_diffrn_reflns_theta_max 27.485
_diffrn_reflns_theta_min 1.952
_diffrn_source 'fine-focus sealed X-ray tube'
_diffrn_source_current 16.0000
_diffrn_source_power 0.8000
_diffrn_source_type 'Enhance (Mo) X-ray Source'
_diffrn_source_voltage 50.0000
_exptl_absorpt_coefficient_mu 0.104
_exptl_absorpt_correction_T_max 1.00000
_exptl_absorpt_correction_T_min 0.72482
_exptl_absorpt_correction_type multi-scan
_exptl_absorpt_process_details
;
CrysAlisPro 1.171.40.67a (Rigaku Oxford Diffraction, 2019)
Empirical absorption correction using spherical harmonics,
 implemented in SCALE3 ABSPACK scaling algorithm.
;
_exptl_crystal_colour colourless
_exptl_crystal_colour_primary colourless
_exptl_crystal_density_diffrn 1.076
_exptl_crystal_description prism
_exptl_crystal_F_000 820
_exptl_crystal_size_max 0.2
_exptl_crystal_size_mid 0.03
_exptl_crystal_size_min 0.02
_refine_diff_density_max 0.485
_refine_diff_density_min -0.470
_refine_diff_density_rms 0.065
_refine_ls_extinction_method none
_refine_ls_goodness_of_fit_ref 0.975
_refine_ls_hydrogen_treatment constr
_refine_ls_matrix_type full
_refine_ls_number_parameters 545
_refine_ls_number_reflns 10929
_refine_ls_number_restraints 0
_refine_ls_restrained_S_all 0.975
_refine_ls_R_factor_all 0.1642
_refine_ls_R_factor_gt 0.0884
_refine_ls_shift/su_max 0.000
_refine_ls_shift/su_mean 0.000
_refine_ls_structure_factor_coef Fsqd
_refine_ls_weighting_details 'w=1/[\s^2^(Fo^2^)+(0.1186P)^2^] where P=(Fo^2^+2Fc^2^)/3'
_refine_ls_weighting_scheme calc
_refine_ls_wR_factor_gt 0.2055
_refine_ls_wR_factor_ref 0.2488
_reflns_Friedel_coverage 0.000
_reflns_number_gt 5540
_reflns_number_total 10929
_reflns_threshold_expression 'I > 2\s(I)'
_cod_data_source_file d3sc00381g2.cif
_cod_data_source_block kato2101f
_cod_depositor_comments 'Adding full bibliography for 1569179.cif.'
_cod_database_code 1569179
_shelx_shelxl_version_number 2018/3
_chemical_oxdiff_formula 'C11 H10 N O'
_shelx_space_group_comment
;
The symmetry employed for this shelxl refinement is uniquely defined
by the following loop, which should always be used as a source of
symmetry information in preference to the above space-group names.
They are only intended as comments.
;
_shelx_estimated_absorpt_t_max 0.998
_shelx_estimated_absorpt_t_min 0.979
_reflns_odcompleteness_completeness 99.83
_reflns_odcompleteness_iscentric 1
_reflns_odcompleteness_theta 27.42
_olex2_refinement_description
;
1. Fixed Uiso
 At 1.2 times of:
  All C(H) groups
 At 1.5 times of:
  All C(H,H,H) groups
2. Others
 Sof(H50A)=Sof(H50B)=Sof(H50C)=Sof(N3)=1-FVAR(1)
 Sof(H52A)=Sof(H52B)=Sof(H52C)=Sof(N2)=FVAR(1)
3.a Ternary CH refined with riding coordinates:
 C18(H18), C9(H9)
3.b Aromatic/amide H refined with riding coordinates:
 C23(H23), C20(H20), C21(H21), C4(H4), C29(H29), C15(H15), C40(H40), C11(H11),
 C6(H6), C7(H7), C12(H12), C31(H31), C16(H16), C38(H38)
3.c Idealised Me refined as rotating group:
 C33(H33A,H33B,H33C), C44(H44A,H44B,H44C), C51(H51A,H51B,H51C), C52(H52A,H52B,
 H52C), C50(H50A,H50B,H50C), C43(H43A,H43B,H43C), C35(H35A,H35B,H35C), C34(H34A,
 H34B,H34C), C47(H47A,H47B,H47C), C48(H48A,H48B,H48C), C42(H42A,H42B,H42C),
 C53(H53A,H53B,H53C)
;
_smtbx_masks_void_probe_radius 1.2
_smtbx_masks_void_truncation_radius 1.2
_olex2_submission_special_instructions 'No special instructions were received'
_oxdiff_exptl_absorpt_empirical_details
;
Empirical correction (ABSPACK) includes:
- Absorption correction using spherical harmonics
- Frame scaling
;
_oxdiff_exptl_absorpt_empirical_full_max 1.922
_oxdiff_exptl_absorpt_empirical_full_min 0.586

loop_
_space_group_symop_operation_xyz
'x, y, z'
'-x, -y, -z'

loop_
_atom_site_label
_atom_site_type_symbol
_atom_site_fract_x
_atom_site_fract_y
_atom_site_fract_z
_atom_site_U_iso_or_equiv
_atom_site_adp_type
_atom_site_occupancy
_atom_site_site_symmetry_order
_atom_site_calc_flag
_atom_site_refinement_flags_posn
_atom_site_refinement_flags_adp
_atom_site_refinement_flags_occupancy
_atom_site_disorder_assembly
_atom_site_disorder_group
S1 S 0.35382(8) 0.47118(6) 0.50399(5) 0.0324(2) Uani 1 1 d . . . . .
C3 C 0.3554(3) 0.5073(3) 0.29616(19) 0.0308(8) Uani 1 1 d . . . . .
C19 C 0.3233(3) 0.4141(3) 0.7935(2) 0.0327(8) Uani 1 1 d . . . . .
C41 C 0.2012(3) 0.6035(3) 0.8880(2) 0.0349(8) Uani 1 1 d . . . . .
C24 C 0.3424(3) 0.4039(3) 0.71714(19) 0.0311(8) Uani 1 1 d . . . . .
C26 C 0.3241(3) 0.5479(3) 0.5621(2) 0.0305(8) Uani 1 1 d . . . . .
C13 C 0.2993(3) 0.6792(2) 0.42249(19) 0.0318(8) Uani 1 1 d . . . . .
C18 C 0.2961(3) 0.5290(3) 0.7809(2) 0.0347(8) Uani 1 1 d . . . . .
H18 H 0.373666 0.533437 0.805214 0.042 Uiso 1 1 calc R U . . .
C8 C 0.3413(3) 0.5570(3) 0.20805(19) 0.0326(8) Uani 1 1 d . . . . .
C14 C 0.2955(3) 0.6581(3) 0.5118(2) 0.0339(8) Uani 1 1 d . . . . .
C23 C 0.3726(3) 0.3056(2) 0.71352(19) 0.0313(8) Uani 1 1 d . . . . .
H23 H 0.386088 0.300488 0.660767 0.038 Uiso 1 1 calc R U . . .
C2 C 0.3337(3) 0.5896(2) 0.32803(19) 0.0320(8) Uani 1 1 d . . . . .
C20 C 0.3325(3) 0.3235(3) 0.8676(2) 0.0359(8) Uani 1 1 d . . . . .
H20 H 0.318724 0.329181 0.920124 0.043 Uiso 1 1 calc R U . . .
C25 C 0.3215(3) 0.5112(3) 0.65014(19) 0.0289(7) Uani 1 1 d . . . . .
C5 C 0.4001(3) 0.3355(3) 0.2927(2) 0.0363(8) Uani 1 1 d . . . . .
C21 C 0.3618(3) 0.2250(3) 0.8639(2) 0.0369(8) Uani 1 1 d . . . . .
H21 H 0.367549 0.163211 0.914459 0.044 Uiso 1 1 calc R U . . .
C10 C 0.3078(3) 0.6900(3) 0.25940(19) 0.0333(8) Uani 1 1 d . . . . .
C4 C 0.3857(3) 0.3967(3) 0.3387(2) 0.0345(8) Uani 1 1 d . . . . .
H4 H 0.396364 0.363375 0.398899 0.041 Uiso 1 1 calc R U . . .
C29 C 0.1384(4) 0.8704(3) -0.0391(2) 0.0406(9) Uani 1 1 d . . . . .
H29 H 0.158858 0.907104 -0.094801 0.049 Uiso 1 1 calc R U . . .
C28 C 0.2387(3) 0.8026(3) 0.0243(2) 0.0333(8) Uani 1 1 d . . . . .
C1 C 0.3288(3) 0.5860(3) 0.40964(19) 0.0329(8) Uani 1 1 d . . . . .
C9 C 0.3179(3) 0.6759(3) 0.17715(19) 0.0336(8) Uani 1 1 d . . . . .
H9 H 0.398321 0.689751 0.153902 0.040 Uiso 1 1 calc R U . . .
C49 C 0.4095(3) 0.1038(3) 0.7868(2) 0.0373(8) Uani 1 1 d . . . . .
C22 C 0.3835(3) 0.2140(3) 0.7871(2) 0.0335(8) Uani 1 1 d . . . . .
C15 C 0.2640(3) 0.7311(3) 0.5488(2) 0.0370(8) Uani 1 1 d . . . . .
H15 H 0.244112 0.805538 0.514120 0.044 Uiso 1 1 calc R U . . .
C40 C 0.0985(3) 0.6344(3) 0.9317(2) 0.0379(8) Uani 1 1 d . . . . .
H40 H 0.112558 0.656027 0.974571 0.046 Uiso 1 1 calc R U . . .
C36 C 0.1816(3) 0.5708(3) 0.8245(2) 0.0350(8) Uani 1 1 d . . . . .
C11 C 0.2804(3) 0.7832(3) 0.2716(2) 0.0361(8) Uani 1 1 d . . . . .
H11 H 0.264625 0.850247 0.224196 0.043 Uiso 1 1 calc R U . . .
C6 C 0.3818(3) 0.3867(3) 0.2041(2) 0.0375(8) Uani 1 1 d . . . . .
H6 H 0.389644 0.345034 0.172400 0.045 Uiso 1 1 calc R U . . .
C17 C 0.2894(3) 0.5868(3) 0.6853(2) 0.0352(8) Uani 1 1 d . . . . .
C7 C 0.3526(3) 0.4964(3) 0.1619(2) 0.0377(8) Uani 1 1 d . . . . .
H7 H 0.340428 0.530000 0.101817 0.045 Uiso 1 1 calc R U . . .
C30 C 0.0125(4) 0.8862(3) -0.0248(2) 0.0426(9) Uani 1 1 d . . . . .
C12 C 0.2758(3) 0.7790(3) 0.3523(2) 0.0377(8) Uani 1 1 d . . . . .
H12 H 0.257007 0.843016 0.360671 0.045 Uiso 1 1 calc R U . . .
C31 C -0.0147(4) 0.8300(3) 0.0567(2) 0.0452(9) Uani 1 1 d . . . . .
H31 H -0.101761 0.838713 0.067979 0.054 Uiso 1 1 calc R U . . .
C27 C 0.2087(3) 0.7486(3) 0.1071(2) 0.0363(8) Uani 1 1 d . . . . .
C33 C 0.3747(3) 0.7910(3) 0.0024(2) 0.0452(10) Uani 1 1 d . . . . .
H33A H 0.376150 0.819884 -0.059297 0.068 Uiso 1 1 calc R U . . .
H33B H 0.426326 0.715030 0.027464 0.068 Uiso 1 1 calc R U . . .
H33C H 0.410179 0.830607 0.024769 0.068 Uiso 1 1 calc R U . . .
C16 C 0.2614(3) 0.6956(3) 0.6358(2) 0.0380(8) Uani 1 1 d . . . . .
H16 H 0.240903 0.745218 0.661205 0.046 Uiso 1 1 calc R U . . .
C39 C -0.0211(4) 0.6347(3) 0.9151(2) 0.0423(9) Uani 1 1 d . . . . .
C32 C 0.0809(3) 0.7615(3) 0.1220(2) 0.0416(9) Uani 1 1 d . . . . .
C44 C 0.3300(3) 0.6062(3) 0.9094(2) 0.0444(9) Uani 1 1 d . . . . .
H44A H 0.322895 0.636670 0.951305 0.067 Uiso 1 1 calc R U . . .
H44B H 0.360716 0.650494 0.858094 0.067 Uiso 1 1 calc R U . . .
H44C H 0.390716 0.533137 0.932956 0.067 Uiso 1 1 calc R U . . .
C37 C 0.0579(3) 0.5745(3) 0.8051(2) 0.0438(9) Uani 1 1 d . . . . .
C51 C 0.2873(3) 0.0713(3) 0.8034(2) 0.0463(10) Uani 1 1 d . . . . .
H51A H 0.261469 0.067323 0.859166 0.069 Uiso 1 1 calc R U . . .
H51B H 0.304037 0.001074 0.802159 0.069 Uiso 1 1 calc R U . . .
H51C H 0.218343 0.124735 0.759629 0.069 Uiso 1 1 calc R U . . .
C45 C 0.4342(4) 0.2136(3) 0.3346(2) 0.0440(9) Uani 1 1 d . . . . .
C46 C 0.5510(4) 0.1683(3) 0.2984(3) 0.0574(11) Uani 1 1 d . . . . .
C38 C -0.0404(3) 0.6052(3) 0.8508(2) 0.0468(10) Uani 1 1 d . . . . .
H38 H -0.123752 0.606087 0.837923 0.056 Uiso 1 1 calc R U . . .
N1 N 0.6385(4) 0.1377(3) 0.2680(3) 0.0815(13) Uani 1 1 d . . . . .
C52 C 0.4544(4) 0.1012(3) 0.7027(2) 0.0519(11) Uani 1 1 d . . . . .
H52A H 0.385239 0.148609 0.657287 0.078 Uiso 0.781(8) 1 calc R U P A 1
H52B H 0.476953 0.027823 0.707029 0.078 Uiso 0.781(8) 1 calc R U P A 1
H52C H 0.529582 0.125634 0.689950 0.078 Uiso 0.781(8) 1 calc R U P A 1
C50 C 0.5120(4) 0.0229(3) 0.8555(3) 0.0541(11) Uani 1 1 d . . . . .
H50A H 0.590177 0.043367 0.846385 0.081 Uiso 0.219(8) 1 calc R U P A 2
H50B H 0.529829 -0.047705 0.854792 0.081 Uiso 0.219(8) 1 calc R U P A 2
H50C H 0.483398 0.019954 0.910478 0.081 Uiso 0.219(8) 1 calc R U P A 2
C43 C -0.1312(4) 0.6654(3) 0.9645(3) 0.0553(11) Uani 1 1 d . . . . .
H43A H -0.159890 0.603379 0.995962 0.083 Uiso 1 1 calc R U . . .
H43B H -0.202284 0.724067 0.925174 0.083 Uiso 1 1 calc R U . . .
H43C H -0.102826 0.688808 1.004202 0.083 Uiso 1 1 calc R U . . .
C35 C 0.0411(4) 0.7050(4) 0.2094(2) 0.0605(12) Uani 1 1 d . . . . .
H35A H 0.050923 0.740025 0.245590 0.091 Uiso 1 1 calc R U . . .
H35B H 0.095399 0.629722 0.234527 0.091 Uiso 1 1 calc R U . . .
H35C H -0.048724 0.708714 0.204309 0.091 Uiso 1 1 calc R U . . .
C34 C -0.0938(4) 0.9623(3) -0.0929(3) 0.0599(12) Uani 1 1 d . . . . .
H34A H -0.151492 1.014040 -0.073715 0.090 Uiso 1 1 calc R U . . .
H34B H -0.141693 0.922148 -0.105267 0.090 Uiso 1 1 calc R U . . .
H34C H -0.057640 1.000529 -0.144172 0.090 Uiso 1 1 calc R U . . .
C47 C 0.4670(4) 0.1664(3) 0.4310(3) 0.0603(12) Uani 1 1 d . . . . .
H47A H 0.535020 0.190506 0.443019 0.090 Uiso 1 1 calc R U . . .
H47B H 0.496340 0.087924 0.453675 0.090 Uiso 1 1 calc R U . . .
H47C H 0.390546 0.190645 0.457583 0.090 Uiso 1 1 calc R U . . .
C48 C 0.3252(4) 0.1776(4) 0.3166(3) 0.0663(13) Uani 1 1 d . . . . .
H48A H 0.246601 0.210506 0.337254 0.099 Uiso 1 1 calc R U . . .
H48B H 0.348647 0.099322 0.345683 0.099 Uiso 1 1 calc R U . . .
H48C H 0.310897 0.199853 0.255497 0.099 Uiso 1 1 calc R U . . .
C42 C 0.0279(4) 0.5469(4) 0.7347(3) 0.0712(14) Uani 1 1 d . . . . .
H42A H 0.048547 0.595462 0.680950 0.107 Uiso 1 1 calc R U . . .
H42B H -0.063493 0.554679 0.730881 0.107 Uiso 1 1 calc R U . . .
H42C H 0.078998 0.472802 0.746500 0.107 Uiso 1 1 calc R U . . .
N2 N 0.5869(5) -0.0372(4) 0.9105(3) 0.079(2) Uani 0.781(8) 1 d . . P A 1
N4 N 0.1365(7) 1.0117(5) 0.3955(4) 0.151(3) Uani 1 1 d . . . . .
C54 C 0.0652(7) 1.0691(5) 0.3326(6) 0.132(3) Uani 1 1 d . . . . .
C53 C -0.0304(8) 1.1210(8) 0.2710(5) 0.194(4) Uani 1 1 d . . . . .
H53A H 0.003788 1.126734 0.216778 0.291 Uiso 1 1 calc R U . . .
H53B H -0.073310 1.193008 0.268337 0.291 Uiso 1 1 calc R U . . .
H53C H -0.092095 1.081536 0.282636 0.291 Uiso 1 1 calc R U . . .
N3 N 0.4764(15) 0.1058(11) 0.6365(9) 0.055(6) Uani 0.219(8) 1 d . . P A 2

loop_
_atom_site_aniso_label
_atom_site_aniso_U_11
_atom_site_aniso_U_22
_atom_site_aniso_U_33
_atom_site_aniso_U_23
_atom_site_aniso_U_13
_atom_site_aniso_U_12
S1 0.0479(6) 0.0290(4) 0.0149(4) -0.0059(3) 0.0038(3) -0.0097(4)
C3 0.0332(19) 0.0364(19) 0.0179(16) -0.0078(14) 0.0024(14) -0.0093(16)
C19 0.0317(19) 0.045(2) 0.0218(17) -0.0142(15) 0.0007(14) -0.0110(16)
C41 0.044(2) 0.040(2) 0.0221(17) -0.0126(15) 0.0086(15) -0.0175(17)
C24 0.037(2) 0.0366(19) 0.0165(15) -0.0085(14) 0.0046(14) -0.0119(16)
C26 0.0338(19) 0.0322(18) 0.0246(17) -0.0113(14) 0.0040(14) -0.0104(15)
C13 0.041(2) 0.0273(17) 0.0226(17) -0.0069(14) 0.0022(14) -0.0089(15)
C18 0.036(2) 0.047(2) 0.0225(17) -0.0165(15) 0.0028(14) -0.0113(17)
C8 0.0316(19) 0.043(2) 0.0182(16) -0.0093(15) 0.0004(14) -0.0088(16)
C14 0.040(2) 0.0339(19) 0.0228(17) -0.0099(15) 0.0011(15) -0.0077(16)
C23 0.038(2) 0.0347(19) 0.0178(16) -0.0087(14) 0.0059(14) -0.0111(16)
C2 0.043(2) 0.0268(17) 0.0209(16) -0.0071(14) 0.0024(14) -0.0084(15)
C20 0.036(2) 0.052(2) 0.0179(16) -0.0144(16) 0.0032(14) -0.0112(17)
C25 0.0278(18) 0.0339(18) 0.0221(16) -0.0101(14) 0.0025(13) -0.0081(15)
C5 0.039(2) 0.040(2) 0.0310(19) -0.0171(16) 0.0087(15) -0.0116(17)
C21 0.035(2) 0.050(2) 0.0163(16) -0.0065(15) 0.0045(14) -0.0122(17)
C10 0.038(2) 0.039(2) 0.0180(16) -0.0056(14) 0.0041(14) -0.0147(16)
C4 0.043(2) 0.0370(19) 0.0195(16) -0.0090(15) 0.0074(15) -0.0123(16)
C29 0.056(3) 0.0333(19) 0.0232(18) -0.0007(15) -0.0070(17) -0.0148(18)
C28 0.040(2) 0.0345(18) 0.0222(17) -0.0068(14) 0.0008(15) -0.0138(16)
C1 0.041(2) 0.0297(18) 0.0215(17) -0.0064(14) 0.0026(14) -0.0084(16)
C9 0.0344(19) 0.0377(19) 0.0162(16) -0.0024(14) 0.0002(14) -0.0068(16)
C49 0.041(2) 0.039(2) 0.0229(17) -0.0042(15) 0.0088(15) -0.0125(17)
C22 0.0322(19) 0.040(2) 0.0225(17) -0.0082(15) 0.0050(14) -0.0115(16)
C15 0.046(2) 0.0320(18) 0.0301(19) -0.0134(15) 0.0046(16) -0.0080(16)
C40 0.048(2) 0.044(2) 0.0276(18) -0.0175(16) 0.0115(16) -0.0198(18)
C36 0.042(2) 0.043(2) 0.0264(18) -0.0189(16) 0.0089(15) -0.0178(17)
C11 0.044(2) 0.0294(18) 0.0227(17) 0.0005(14) 0.0006(15) -0.0099(16)
C6 0.041(2) 0.053(2) 0.0273(18) -0.0241(17) 0.0112(15) -0.0171(18)
C17 0.039(2) 0.044(2) 0.0230(17) -0.0149(16) 0.0064(15) -0.0132(17)
C7 0.036(2) 0.050(2) 0.0231(17) -0.0132(16) 0.0048(15) -0.0111(17)
C30 0.047(2) 0.037(2) 0.036(2) -0.0128(17) -0.0097(17) -0.0042(18)
C12 0.044(2) 0.0295(18) 0.0303(19) -0.0074(15) 0.0005(16) -0.0062(16)
C31 0.040(2) 0.051(2) 0.040(2) -0.0202(19) -0.0004(17) -0.0046(18)
C27 0.043(2) 0.0365(19) 0.0221(17) -0.0053(15) -0.0010(15) -0.0117(17)
C33 0.055(2) 0.052(2) 0.0197(17) -0.0006(16) -0.0029(16) -0.024(2)
C16 0.046(2) 0.041(2) 0.0319(19) -0.0209(17) 0.0052(16) -0.0131(17)
C39 0.048(2) 0.044(2) 0.043(2) -0.0241(18) 0.0174(18) -0.0168(18)
C32 0.037(2) 0.049(2) 0.0286(19) -0.0093(17) 0.0021(16) -0.0088(18)
C44 0.052(2) 0.065(3) 0.0285(19) -0.0308(19) 0.0081(17) -0.021(2)
C37 0.040(2) 0.060(2) 0.045(2) -0.035(2) 0.0045(17) -0.0168(19)
C51 0.049(2) 0.046(2) 0.038(2) -0.0129(18) 0.0102(18) -0.0154(19)
C45 0.054(2) 0.043(2) 0.042(2) -0.0229(18) 0.0113(18) -0.0184(19)
C46 0.066(3) 0.048(3) 0.064(3) -0.031(2) 0.017(2) -0.016(2)
C38 0.036(2) 0.059(3) 0.056(3) -0.033(2) 0.0117(18) -0.0171(19)
N1 0.086(3) 0.065(3) 0.103(4) -0.046(3) 0.031(3) -0.023(2)
C52 0.076(3) 0.034(2) 0.039(2) -0.0101(18) 0.019(2) -0.020(2)
C50 0.047(3) 0.042(2) 0.052(3) -0.001(2) 0.005(2) -0.011(2)
C43 0.055(3) 0.063(3) 0.059(3) -0.035(2) 0.029(2) -0.022(2)
C35 0.045(2) 0.082(3) 0.035(2) -0.007(2) 0.0120(19) -0.019(2)
C34 0.058(3) 0.060(3) 0.046(2) -0.015(2) -0.017(2) -0.003(2)
C47 0.082(3) 0.038(2) 0.053(3) -0.010(2) 0.008(2) -0.019(2)
C48 0.071(3) 0.064(3) 0.084(4) -0.039(3) 0.023(3) -0.037(2)
C42 0.047(3) 0.112(4) 0.082(3) -0.073(3) 0.004(2) -0.019(3)
N2 0.064(4) 0.062(3) 0.075(4) 0.003(3) -0.010(3) -0.013(3)
N4 0.179(6) 0.082(4) 0.148(6) -0.008(4) -0.056(5) -0.031(4)
C54 0.095(5) 0.070(4) 0.210(10) -0.036(5) -0.042(6) -0.020(4)
C53 0.137(7) 0.267(11) 0.127(7) -0.116(7) 0.005(6) 0.051(7)
N3 0.093(13) 0.040(9) 0.025(8) -0.005(6) 0.030(8) -0.025(8)

loop_
_atom_type_symbol
_atom_type_description
_atom_type_scat_dispersion_real
_atom_type_scat_dispersion_imag
_atom_type_scat_source
C C 0.0033 0.0016 'International Tables Vol C Tables 4.2.6.8 and 6.1.1.4'
H H 0.0000 0.0000 'International Tables Vol C Tables 4.2.6.8 and 6.1.1.4'
N N 0.0061 0.0033 'International Tables Vol C Tables 4.2.6.8 and 6.1.1.4'
S S 0.1246 0.1234 'International Tables Vol C Tables 4.2.6.8 and 6.1.1.4'

loop_
_geom_angle_atom_site_label_1
_geom_angle_atom_site_label_2
_geom_angle_atom_site_label_3
_geom_angle
_geom_angle_site_symmetry_1
_geom_angle_site_symmetry_3
_geom_angle_publ_flag
C26 S1 C1 90.79(15) . . ?
C8 C3 C2 108.3(3) . . ?
C4 C3 C8 120.9(3) . . ?
C4 C3 C2 130.8(3) . . ?
C24 C19 C18 111.2(3) . . ?
C20 C19 C24 119.3(3) . . ?
C20 C19 C18 129.5(3) . . ?
C40 C41 C36 119.4(3) . . ?
C40 C41 C44 119.1(3) . . ?
C36 C41 C44 121.5(3) . . ?
C19 C24 C25 107.6(3) . . ?
C23 C24 C19 121.5(3) . . ?
C23 C24 C25 130.9(3) . . ?
C14 C26 S1 113.4(2) . . ?
C25 C26 S1 126.9(3) . . ?
C25 C26 C14 119.7(3) . . ?
C1 C13 C14 112.2(3) . . ?
C1 C13 C12 119.7(3) . . ?
C12 C13 C14 128.1(3) . . ?
C19 C18 H18 107.5 . . ?
C19 C18 C36 114.7(3) . . ?
C19 C18 C17 102.0(3) . . ?
C36 C18 H18 107.5 . . ?
C17 C18 H18 107.5 . . ?
C17 C18 C36 117.2(3) . . ?
C3 C8 C9 110.8(3) . . ?
C7 C8 C3 119.8(3) . . ?
C7 C8 C9 129.4(3) . . ?
C26 C14 C13 110.9(3) . . ?
C15 C14 C26 120.4(3) . . ?
C15 C14 C13 128.7(3) . . ?
C24 C23 H23 120.0 . . ?
C24 C23 C22 120.0(3) . . ?
C22 C23 H23 120.0 . . ?
C10 C2 C3 109.2(3) . . ?
C1 C2 C3 132.7(3) . . ?
C1 C2 C10 118.1(3) . . ?
C19 C20 H20 120.4 . . ?
C21 C20 C19 119.2(3) . . ?
C21 C20 H20 120.4 . . ?
C26 C25 C24 131.9(3) . . ?
C26 C25 C17 118.5(3) . . ?
C17 C25 C24 109.6(3) . . ?
C4 C5 C6 119.2(3) . . ?
C4 C5 C45 122.6(3) . . ?
C6 C5 C45 118.1(3) . . ?
C20 C21 H21 119.2 . . ?
C20 C21 C22 121.7(3) . . ?
C22 C21 H21 119.2 . . ?
C2 C10 C9 109.5(3) . . ?
C11 C10 C2 121.4(3) . . ?
C11 C10 C9 129.1(3) . . ?
C3 C4 H4 120.3 . . ?
C5 C4 C3 119.4(3) . . ?
C5 C4 H4 120.3 . . ?
C28 C29 H29 118.5 . . ?
C30 C29 H29 118.5 . . ?
C30 C29 C28 122.9(3) . . ?
C29 C28 C27 118.7(3) . . ?
C29 C28 C33 119.0(3) . . ?
C27 C28 C33 122.3(3) . . ?
C13 C1 S1 112.8(2) . . ?
C13 C1 C2 120.9(3) . . ?
C2 C1 S1 126.2(2) . . ?
C8 C9 C10 101.9(2) . . ?
C8 C9 H9 107.1 . . ?
C8 C9 C27 115.7(3) . . ?
C10 C9 H9 107.1 . . ?
C10 C9 C27 117.2(3) . . ?
C27 C9 H9 107.1 . . ?
C22 C49 C51 109.8(3) . . ?
C22 C49 C52 112.3(3) . . ?
C52 C49 C51 108.8(3) . . ?
C50 C49 C22 109.4(3) . . ?
C50 C49 C51 108.5(3) . . ?
C50 C49 C52 107.9(3) . . ?
C23 C22 C21 118.3(3) . . ?
C23 C22 C49 122.6(3) . . ?
C21 C22 C49 119.0(3) . . ?
C14 C15 H15 119.8 . . ?
C16 C15 C14 120.4(3) . . ?
C16 C15 H15 119.8 . . ?
C41 C40 H40 118.9 . . ?
C39 C40 C41 122.2(3) . . ?
C39 C40 H40 118.9 . . ?
C41 C36 C18 119.5(3) . . ?
C37 C36 C41 118.6(3) . . ?
C37 C36 C18 121.9(3) . . ?
C10 C11 H11 119.9 . . ?
C12 C11 C10 120.2(3) . . ?
C12 C11 H11 119.9 . . ?
C5 C6 H6 119.4 . . ?
C7 C6 C5 121.2(3) . . ?
C7 C6 H6 119.4 . . ?
C25 C17 C18 109.3(3) . . ?
C16 C17 C18 128.6(3) . . ?
C16 C17 C25 122.1(3) . . ?
C8 C7 H7 120.3 . . ?
C6 C7 C8 119.4(3) . . ?
C6 C7 H7 120.3 . . ?
C29 C30 C31 117.4(3) . . ?
C29 C30 C34 122.1(4) . . ?
C31 C30 C34 120.4(4) . . ?
C13 C12 H12 120.2 . . ?
C11 C12 C13 119.7(3) . . ?
C11 C12 H12 120.2 . . ?
C30 C31 H31 118.9 . . ?
C32 C31 C30 122.2(4) . . ?
C32 C31 H31 118.9 . . ?
C28 C27 C9 119.0(3) . . ?
C32 C27 C28 119.0(3) . . ?
C32 C27 C9 122.0(3) . . ?
C28 C33 H33A 109.5 . . ?
C28 C33 H33B 109.5 . . ?
C28 C33 H33C 109.5 . . ?
H33A C33 H33B 109.5 . . ?
H33A C33 H33C 109.5 . . ?
H33B C33 H33C 109.5 . . ?
C15 C16 H16 120.5 . . ?
C17 C16 C15 118.9(3) . . ?
C17 C16 H16 120.5 . . ?
C40 C39 C38 118.0(3) . . ?
C40 C39 C43 121.9(3) . . ?
C38 C39 C43 120.1(3) . . ?
C31 C32 C27 119.8(3) . . ?
C31 C32 C35 118.2(3) . . ?
C27 C32 C35 122.0(3) . . ?
C41 C44 H44A 109.5 . . ?
C41 C44 H44B 109.5 . . ?
C41 C44 H44C 109.5 . . ?
H44A C44 H44B 109.5 . . ?
H44A C44 H44C 109.5 . . ?
H44B C44 H44C 109.5 . . ?
C36 C37 C42 121.7(3) . . ?
C38 C37 C36 119.5(3) . . ?
C38 C37 C42 118.7(3) . . ?
C49 C51 H51A 109.5 . . ?
C49 C51 H51B 109.5 . . ?
C49 C51 H51C 109.5 . . ?
H51A C51 H51B 109.5 . . ?
H51A C51 H51C 109.5 . . ?
H51B C51 H51C 109.5 . . ?
C5 C45 C47 112.9(3) . . ?
C5 C45 C48 111.3(3) . . ?
C46 C45 C5 107.5(3) . . ?
C46 C45 C47 107.1(3) . . ?
C46 C45 C48 108.9(3) . . ?
C48 C45 C47 109.0(3) . . ?
N1 C46 C45 177.2(5) . . ?
C39 C38 H38 118.9 . . ?
C37 C38 C39 122.1(3) . . ?
C37 C38 H38 118.9 . . ?
C49 C52 H52A 109.5 . . ?
C49 C52 H52B 109.5 . . ?
C49 C52 H52C 109.5 . . ?
H52A C52 H52B 109.5 . . ?
H52A C52 H52C 109.5 . . ?
H52B C52 H52C 109.5 . . ?
N3 C52 C49 173.4(9) . . ?
C49 C50 H50A 109.5 . . ?
C49 C50 H50B 109.5 . . ?
C49 C50 H50C 109.5 . . ?
H50A C50 H50B 109.5 . . ?
H50A C50 H50C 109.5 . . ?
H50B C50 H50C 109.5 . . ?
N2 C50 C49 176.8(5) . . ?
C39 C43 H43A 109.5 . . ?
C39 C43 H43B 109.5 . . ?
C39 C43 H43C 109.5 . . ?
H43A C43 H43B 109.5 . . ?
H43A C43 H43C 109.5 . . ?
H43B C43 H43C 109.5 . . ?
C32 C35 H35A 109.5 . . ?
C32 C35 H35B 109.5 . . ?
C32 C35 H35C 109.5 . . ?
H35A C35 H35B 109.5 . . ?
H35A C35 H35C 109.5 . . ?
H35B C35 H35C 109.5 . . ?
C30 C34 H34A 109.5 . . ?
C30 C34 H34B 109.5 . . ?
C30 C34 H34C 109.5 . . ?
H34A C34 H34B 109.5 . . ?
H34A C34 H34C 109.5 . . ?
H34B C34 H34C 109.5 . . ?
C45 C47 H47A 109.5 . . ?
C45 C47 H47B 109.5 . . ?
C45 C47 H47C 109.5 . . ?
H47A C47 H47B 109.5 . . ?
H47A C47 H47C 109.5 . . ?
H47B C47 H47C 109.5 . . ?
C45 C48 H48A 109.5 . . ?
C45 C48 H48B 109.5 . . ?
C45 C48 H48C 109.5 . . ?
H48A C48 H48B 109.5 . . ?
H48A C48 H48C 109.5 . . ?
H48B C48 H48C 109.5 . . ?
C37 C42 H42A 109.5 . . ?
C37 C42 H42B 109.5 . . ?
C37 C42 H42C 109.5 . . ?
H42A C42 H42B 109.5 . . ?
H42A C42 H42C 109.5 . . ?
H42B C42 H42C 109.5 . . ?
N4 C54 C53 167.8(9) . . ?
C54 C53 H53A 109.5 . . ?
C54 C53 H53B 109.5 . . ?
C54 C53 H53C 109.5 . . ?
H53A C53 H53B 109.5 . . ?
H53A C53 H53C 109.5 . . ?
H53B C53 H53C 109.5 . . ?

loop_
_geom_bond_atom_site_label_1
_geom_bond_atom_site_label_2
_geom_bond_distance
_geom_bond_site_symmetry_2
_geom_bond_publ_flag
S1 C26 1.733(3) . ?
S1 C1 1.746(3) . ?
C3 C8 1.392(4) . ?
C3 C2 1.454(4) . ?
C3 C4 1.390(4) . ?
C19 C24 1.392(4) . ?
C19 C18 1.511(5) . ?
C19 C20 1.390(4) . ?
C41 C40 1.394(4) . ?
C41 C36 1.411(4) . ?
C41 C44 1.499(5) . ?
C24 C23 1.378(4) . ?
C24 C25 1.462(4) . ?
C26 C14 1.403(4) . ?
C26 C25 1.401(4) . ?
C13 C14 1.454(4) . ?
C13 C1 1.388(4) . ?
C13 C12 1.412(4) . ?
C18 H18 1.0000 . ?
C18 C36 1.530(4) . ?
C18 C17 1.518(4) . ?
C8 C9 1.510(4) . ?
C8 C7 1.382(4) . ?
C14 C15 1.394(4) . ?
C23 H23 0.9500 . ?
C23 C22 1.390(4) . ?
C2 C10 1.403(4) . ?
C2 C1 1.396(4) . ?
C20 H20 0.9500 . ?
C20 C21 1.382(5) . ?
C25 C17 1.401(4) . ?
C5 C4 1.384(4) . ?
C5 C6 1.402(4) . ?
C5 C45 1.528(5) . ?
C21 H21 0.9500 . ?
C21 C22 1.407(4) . ?
C10 C9 1.517(4) . ?
C10 C11 1.383(4) . ?
C4 H4 0.9500 . ?
C29 H29 0.9500 . ?
C29 C28 1.397(4) . ?
C29 C30 1.364(5) . ?
C28 C27 1.409(4) . ?
C28 C33 1.505(5) . ?
C9 H9 1.0000 . ?
C9 C27 1.529(4) . ?
C49 C22 1.526(5) . ?
C49 C51 1.537(5) . ?
C49 C52 1.532(5) . ?
C49 C50 1.493(5) . ?
C15 H15 0.9500 . ?
C15 C16 1.387(4) . ?
C40 H40 0.9500 . ?
C40 C39 1.360(5) . ?
C36 C37 1.398(5) . ?
C11 H11 0.9500 . ?
C11 C12 1.376(4) . ?
C6 H6 0.9500 . ?
C6 C7 1.379(5) . ?
C17 C16 1.386(5) . ?
C7 H7 0.9500 . ?
C30 C31 1.388(5) . ?
C30 C34 1.498(5) . ?
C12 H12 0.9500 . ?
C31 H31 0.9500 . ?
C31 C32 1.386(5) . ?
C27 C32 1.390(5) . ?
C33 H33A 0.9800 . ?
C33 H33B 0.9800 . ?
C33 H33C 0.9800 . ?
C16 H16 0.9500 . ?
C39 C38 1.390(5) . ?
C39 C43 1.513(5) . ?
C32 C35 1.520(5) . ?
C44 H44A 0.9800 . ?
C44 H44B 0.9800 . ?
C44 H44C 0.9800 . ?
C37 C38 1.382(5) . ?
C37 C42 1.507(5) . ?
C51 H51A 0.9800 . ?
C51 H51B 0.9800 . ?
C51 H51C 0.9800 . ?
C45 C46 1.491(6) . ?
C45 C47 1.537(5) . ?
C45 C48 1.536(5) . ?
C46 N1 1.133(5) . ?
C38 H38 0.9500 . ?
C52 H52A 0.9800 . ?
C52 H52B 0.9800 . ?
C52 H52C 0.9800 . ?
C52 N3 1.144(13) . ?
C50 H50A 0.9800 . ?
C50 H50B 0.9800 . ?
C50 H50C 0.9800 . ?
C50 N2 1.139(5) . ?
C43 H43A 0.9800 . ?
C43 H43B 0.9800 . ?
C43 H43C 0.9800 . ?
C35 H35A 0.9800 . ?
C35 H35B 0.9800 . ?
C35 H35C 0.9800 . ?
C34 H34A 0.9800 . ?
C34 H34B 0.9800 . ?
C34 H34C 0.9800 . ?
C47 H47A 0.9800 . ?
C47 H47B 0.9800 . ?
C47 H47C 0.9800 . ?
C48 H48A 0.9800 . ?
C48 H48B 0.9800 . ?
C48 H48C 0.9800 . ?
C42 H42A 0.9800 . ?
C42 H42B 0.9800 . ?
C42 H42C 0.9800 . ?
N4 C54 1.196(8) . ?
C54 C53 1.332(9) . ?
C53 H53A 0.9800 . ?
C53 H53B 0.9800 . ?
C53 H53C 0.9800 . ?

loop_
_geom_torsion_atom_site_label_1
_geom_torsion_atom_site_label_2
_geom_torsion_atom_site_label_3
_geom_torsion_atom_site_label_4
_geom_torsion
_geom_torsion_site_symmetry_1
_geom_torsion_site_symmetry_2
_geom_torsion_site_symmetry_3
_geom_torsion_site_symmetry_4
_geom_torsion_publ_flag
S1 C26 C14 C13 -0.4(4) . . . . ?
S1 C26 C14 C15 177.3(3) . . . . ?
S1 C26 C25 C24 0.4(5) . . . . ?
S1 C26 C25 C17 -176.9(2) . . . . ?
C3 C8 C9 C10 -5.2(4) . . . . ?
C3 C8 C9 C27 -133.6(3) . . . . ?
C3 C8 C7 C6 -2.0(5) . . . . ?
C3 C2 C10 C9 -2.6(4) . . . . ?
C3 C2 C10 C11 178.5(3) . . . . ?
C3 C2 C1 S1 1.9(6) . . . . ?
C3 C2 C1 C13 -176.6(3) . . . . ?
C19 C24 C23 C22 0.6(5) . . . . ?
C19 C24 C25 C26 -177.7(3) . . . . ?
C19 C24 C25 C17 -0.2(4) . . . . ?
C19 C18 C36 C41 117.9(3) . . . . ?
C19 C18 C36 C37 -60.1(4) . . . . ?
C19 C18 C17 C25 -5.2(3) . . . . ?
C19 C18 C17 C16 177.1(3) . . . . ?
C19 C20 C21 C22 0.4(5) . . . . ?
C41 C40 C39 C38 -1.4(5) . . . . ?
C41 C40 C39 C43 178.3(3) . . . . ?
C41 C36 C37 C38 -2.9(6) . . . . ?
C41 C36 C37 C42 176.4(4) . . . . ?
C24 C19 C18 C36 132.9(3) . . . . ?
C24 C19 C18 C17 5.1(4) . . . . ?
C24 C19 C20 C21 0.7(5) . . . . ?
C24 C23 C22 C21 0.5(5) . . . . ?
C24 C23 C22 C49 176.6(3) . . . . ?
C24 C25 C17 C18 3.6(4) . . . . ?
C24 C25 C17 C16 -178.5(3) . . . . ?
C26 S1 C1 C13 0.2(3) . . . . ?
C26 S1 C1 C2 -178.4(3) . . . . ?
C26 C14 C15 C16 0.5(5) . . . . ?
C26 C25 C17 C18 -178.6(3) . . . . ?
C26 C25 C17 C16 -0.6(5) . . . . ?
C13 C14 C15 C16 177.8(3) . . . . ?
C18 C19 C24 C23 178.0(3) . . . . ?
C18 C19 C24 C25 -3.3(4) . . . . ?
C18 C19 C20 C21 -178.3(3) . . . . ?
C18 C36 C37 C38 175.1(3) . . . . ?
C18 C36 C37 C42 -5.6(6) . . . . ?
C18 C17 C16 C15 178.3(3) . . . . ?
C8 C3 C2 C10 -0.8(4) . . . . ?
C8 C3 C2 C1 176.0(4) . . . . ?
C8 C3 C4 C5 -0.9(5) . . . . ?
C8 C9 C27 C28 -108.1(4) . . . . ?
C8 C9 C27 C32 70.5(4) . . . . ?
C14 C26 C25 C24 177.7(3) . . . . ?
C14 C26 C25 C17 0.4(5) . . . . ?
C14 C13 C1 S1 -0.5(4) . . . . ?
C14 C13 C1 C2 178.2(3) . . . . ?
C14 C13 C12 C11 -178.0(3) . . . . ?
C14 C15 C16 C17 -0.7(5) . . . . ?
C23 C24 C25 C26 0.9(6) . . . . ?
C23 C24 C25 C17 178.4(3) . . . . ?
C2 C3 C8 C9 3.9(4) . . . . ?
C2 C3 C8 C7 -177.6(3) . . . . ?
C2 C3 C4 C5 179.2(3) . . . . ?
C2 C10 C9 C8 4.6(4) . . . . ?
C2 C10 C9 C27 132.1(3) . . . . ?
C2 C10 C11 C12 -1.1(5) . . . . ?
C20 C19 C24 C23 -1.2(5) . . . . ?
C20 C19 C24 C25 177.5(3) . . . . ?
C20 C19 C18 C36 -48.0(5) . . . . ?
C20 C19 C18 C17 -175.8(3) . . . . ?
C20 C21 C22 C23 -1.0(5) . . . . ?
C20 C21 C22 C49 -177.3(3) . . . . ?
C25 C24 C23 C22 -177.8(3) . . . . ?
C25 C26 C14 C13 -178.1(3) . . . . ?
C25 C26 C14 C15 -0.3(5) . . . . ?
C25 C17 C16 C15 0.8(5) . . . . ?
C5 C6 C7 C8 0.0(5) . . . . ?
C10 C2 C1 S1 178.5(3) . . . . ?
C10 C2 C1 C13 0.0(5) . . . . ?
C10 C9 C27 C28 131.5(3) . . . . ?
C10 C9 C27 C32 -49.9(5) . . . . ?
C10 C11 C12 C13 0.0(5) . . . . ?
C4 C3 C8 C9 -176.0(3) . . . . ?
C4 C3 C8 C7 2.4(5) . . . . ?
C4 C3 C2 C10 179.1(3) . . . . ?
C4 C3 C2 C1 -4.1(6) . . . . ?
C4 C5 C6 C7 1.5(5) . . . . ?
C4 C5 C45 C46 -125.1(4) . . . . ?
C4 C5 C45 C47 -7.3(5) . . . . ?
C4 C5 C45 C48 115.7(4) . . . . ?
C29 C28 C27 C9 -178.9(3) . . . . ?
C29 C28 C27 C32 2.4(5) . . . . ?
C29 C30 C31 C32 1.1(6) . . . . ?
C28 C29 C30 C31 -1.3(5) . . . . ?
C28 C29 C30 C34 177.7(3) . . . . ?
C28 C27 C32 C31 -2.6(5) . . . . ?
C28 C27 C32 C35 179.3(3) . . . . ?
C1 S1 C26 C14 0.2(3) . . . . ?
C1 S1 C26 C25 177.6(3) . . . . ?
C1 C13 C14 C26 0.6(4) . . . . ?
C1 C13 C14 C15 -176.9(3) . . . . ?
C1 C13 C12 C11 1.1(5) . . . . ?
C1 C2 C10 C9 -179.9(3) . . . . ?
C1 C2 C10 C11 1.1(5) . . . . ?
C9 C8 C7 C6 176.1(3) . . . . ?
C9 C10 C11 C12 -179.8(3) . . . . ?
C9 C27 C32 C31 178.8(3) . . . . ?
C9 C27 C32 C35 0.7(6) . . . . ?
C40 C41 C36 C18 -175.5(3) . . . . ?
C40 C41 C36 C37 2.5(5) . . . . ?
C40 C39 C38 C37 1.0(6) . . . . ?
C36 C41 C40 C39 -0.3(5) . . . . ?
C36 C18 C17 C25 -131.3(3) . . . . ?
C36 C18 C17 C16 51.0(5) . . . . ?
C36 C37 C38 C39 1.2(6) . . . . ?
C11 C10 C9 C8 -176.6(3) . . . . ?
C11 C10 C9 C27 -49.1(5) . . . . ?
C6 C5 C4 C3 -1.0(5) . . . . ?
C6 C5 C45 C46 55.4(4) . . . . ?
C6 C5 C45 C47 173.3(3) . . . . ?
C6 C5 C45 C48 -63.8(4) . . . . ?
C17 C18 C36 C41 -122.5(3) . . . . ?
C17 C18 C36 C37 59.5(5) . . . . ?
C7 C8 C9 C10 176.6(3) . . . . ?
C7 C8 C9 C27 48.1(5) . . . . ?
C30 C29 C28 C27 -0.5(5) . . . . ?
C30 C29 C28 C33 -179.5(3) . . . . ?
C30 C31 C32 C27 0.8(6) . . . . ?
C30 C31 C32 C35 179.0(4) . . . . ?
C12 C13 C14 C26 179.8(3) . . . . ?
C12 C13 C14 C15 2.2(6) . . . . ?
C12 C13 C1 S1 -179.7(3) . . . . ?
C12 C13 C1 C2 -1.0(5) . . . . ?
C33 C28 C27 C9 0.1(5) . . . . ?
C33 C28 C27 C32 -178.6(3) . . . . ?
C44 C41 C40 C39 179.5(3) . . . . ?
C44 C41 C36 C18 4.6(5) . . . . ?
C44 C41 C36 C37 -177.3(3) . . . . ?
C51 C49 C22 C23 -107.1(4) . . . . ?
C51 C49 C22 C21 69.0(4) . . . . ?
C45 C5 C4 C3 179.5(3) . . . . ?
C45 C5 C6 C7 -179.1(3) . . . . ?
C52 C49 C22 C23 14.1(5) . . . . ?
C52 C49 C22 C21 -169.8(3) . . . . ?
C50 C49 C22 C23 133.9(3) . . . . ?
C50 C49 C22 C21 -50.0(4) . . . . ?
C43 C39 C38 C37 -178.7(4) . . . . ?
C34 C30 C31 C32 -177.9(4) . . . . ?
C42 C37 C38 C39 -178.1(4) . . . . ?

loop_
_smtbx_masks_void_nr
_smtbx_masks_void_average_x
_smtbx_masks_void_average_y
_smtbx_masks_void_average_z
_smtbx_masks_void_volume
_smtbx_masks_void_count_electrons
_smtbx_masks_void_content
1 0.000 0.500 0.500 359.4 88.4 ?
2 0.392 0.360 0.031 8.1 0.0 ?
3 0.608 0.640 0.969 8.1 0.0 ?
